data_2210444
loop_
_publ_author_name
'Ming-Yang He'
'Sheng-Chun Chen'
'Qun Chen'

_publ_section_title <i>N</i>,<i>N</i>'-[(2,3,5,6-Tetrafluoro-1,4-phenylene)dimethylene]bis(pyridine-4-carboxamide)
_journal_coeditor_code XU2102
_journal_issue 9
_journal_name_full 'Acta Crystallographica Section E'
_journal_page_first o3716
_journal_page_last o3717
_journal_paper_doi 10.1107/S1600536806030443
_journal_volume 62
_journal_year 2006
_chemical_formula_iupac 'C20 H14 F4 N4 O2'
_chemical_formula_moiety 'C20 H14 F4 N4 O2'
_chemical_formula_sum 'C20 H14 F4 N4 O2'
_chemical_formula_weight 418.35
_chemical_melting_point .551E-305
_chemical_name_systematic N,N'-[(2,3,5,6-Tetrafluoro-1,4-phenylene)dimethylene]bis(pyridine-4-carboxamide)
_space_group_IT_number 14
_symmetry_cell_setting monoclinic
_symmetry_space_group_name_Hall '-P 2yn'
_symmetry_space_group_name_H-M 'P 1 21/n 1'
_atom_sites_solution_hydrogens geom
_atom_sites_solution_primary direct
_atom_sites_solution_secondary difmap
_audit_creation_method SHELXL-97
_cell_angle_alpha 90.00
_cell_angle_beta 91.843(2)
_cell_angle_gamma 90.00
_cell_formula_units_Z 2
_cell_length_a 8.3488(17)
_cell_length_b 5.1431(11)
_cell_length_c 20.665(4)
_cell_measurement_reflns_used 1340
_cell_measurement_temperature 298(2)
_cell_measurement_theta_max 26.7
_cell_measurement_theta_min 2.6
_cell_volume 886.9(3)
_computing_cell_refinement 'SAINT (Bruker, 2000)'
_computing_data_collection 'SMART (Bruker, 2000)'
_computing_data_reduction SAINT
_computing_molecular_graphics SHELXTL
_computing_publication_material SHELXTL
_computing_structure_refinement SHELXTL
_computing_structure_solution 'SHELXTL (Bruker, 2000)'
_diffrn_ambient_temperature 298(2)
_diffrn_measured_fraction_theta_full 0.99
_diffrn_measured_fraction_theta_max 0.99
_diffrn_measurement_device_type 'Bruker SMART APEX CCD area-detector'
_diffrn_measurement_method '\f and \w'
_diffrn_radiation_monochromator graphite
_diffrn_radiation_source 'sealed tube'
_diffrn_radiation_type MoK\a
_diffrn_radiation_wavelength 0.71073
_diffrn_reflns_av_R_equivalents 0.044
_diffrn_reflns_av_sigmaI/netI 0.047
_diffrn_reflns_limit_h_max 11
_diffrn_reflns_limit_h_min -11
_diffrn_reflns_limit_k_max 6
_diffrn_reflns_limit_k_min -6
_diffrn_reflns_limit_l_max 27
_diffrn_reflns_limit_l_min -27
_diffrn_reflns_number 7535
_diffrn_reflns_theta_full 28.5
_diffrn_reflns_theta_max 28.5
_diffrn_reflns_theta_min 2.6
_diffrn_standards_interval_count 0
_diffrn_standards_interval_time 0
_diffrn_standards_number 0
_exptl_absorpt_coefficient_mu 0.133
_exptl_absorpt_correction_type none
_exptl_crystal_colour colorless
_exptl_crystal_density_diffrn 1.567
_exptl_crystal_density_method 'not measured'
_exptl_crystal_description block
_exptl_crystal_F_000 428
_exptl_crystal_size_max 0.30
_exptl_crystal_size_mid 0.20
_exptl_crystal_size_min 0.13
_refine_diff_density_max 0.18
_refine_diff_density_min -0.21
_refine_ls_extinction_method none
_refine_ls_goodness_of_fit_ref 1.026
_refine_ls_hydrogen_treatment constr
_refine_ls_matrix_type full
_refine_ls_number_parameters 136
_refine_ls_number_reflns 2213
_refine_ls_number_restraints 0
_refine_ls_restrained_S_all 1.026
_refine_ls_R_factor_all 0.099
_refine_ls_R_factor_gt 0.049
_refine_ls_shift/su_max 0.000
_refine_ls_shift/su_mean 0.000
_refine_ls_structure_factor_coef Fsqd
_refine_ls_weighting_details 'calc w=1/[\s^2^(Fo^2^)+(0.0524P)^2^+0.1461P] where P=(Fo^2^+2Fc^2^)/3'
_refine_ls_weighting_scheme calc
_refine_ls_wR_factor_gt 0.103
_refine_ls_wR_factor_ref 0.126
_reflns_number_gt 1302
_reflns_number_total 2213
_reflns_threshold_expression I>2\s(I)
_cod_data_source_file xu2102.cif
_cod_data_source_block I
_cod_depositor_comments
;
The following automatic conversions were performed:
'_symmetry_cell_setting' value 'Monoclinic' changed to 'monoclinic'
according to '/home/saulius/struct/CIF-dictionaries/cif_core.dic'
dictionary named 'cif_core.dic' version 2.4.1 from 2010-06-29.

Automatic conversion script
Id: cif_fix_enum 1527 2010-12-29 10:47:43Z saulius 

The following automatic conversions were performed:

'_symmetry_cell_setting' value 'Monoclinic' changed to 'monoclinic'
according to /home/saulius/struct/CIF-dictionaries/cif_core.dic
dictionary named 'cif_core.dic' version 2.4.1 from 2010-06-29.

Automatic conversion script
Id: cif_fix_values 1715 2011-07-08 13:25:40Z adriana 
;
_cod_original_sg_symbol_H-M 'P 21/n'
_cod_database_code 2210444
_cod_database_fobs_code 2210444

loop_
_symmetry_equiv_pos_as_xyz
'x, y, z'
'-x+1/2, y+1/2, -z+1/2'
'-x, -y, -z'
'x-1/2, -y-1/2, z-1/2'

loop_
_atom_site_type_symbol
_atom_site_label
_atom_site_fract_x
_atom_site_fract_y
_atom_site_fract_z
_atom_site_U_iso_or_equiv
_atom_site_adp_type
_atom_site_calc_flag
_atom_site_refinement_flags
_atom_site_occupancy
C C1 0.9524(2) 0.9500(4) 0.81905(9) 0.0345(5) Uani d . 1
C C2 1.0601(3) 1.1235(4) 0.79308(11) 0.0444(5) Uani d . 1
H H2 1.1022 1.2594 0.8179 0.053 Uiso calc R 1
C C3 1.1037(3) 1.0909(5) 0.72949(12) 0.0540(6) Uani d . 1
H H3 1.1761 1.2087 0.7128 0.065 Uiso calc R 1
C C4 0.9463(3) 0.7353(5) 0.71657(11) 0.0502(6) Uani d . 1
H H4 0.9064 0.6008 0.6906 0.060 Uiso calc R 1
C C5 0.8955(3) 0.7500(4) 0.77951(10) 0.0426(5) Uani d . 1
H H5 0.8243 0.6277 0.7951 0.051 Uiso calc R 1
C C6 0.8965(2) 0.9924(4) 0.88635(10) 0.0354(5) Uani d . 1
C C7 0.7967(3) 0.7973(5) 0.98530(10) 0.0466(6) Uani d . 1
H H7A 0.7768 0.9780 0.9958 0.056 Uiso calc R 1
H H7B 0.8779 0.7323 1.0158 0.056 Uiso calc R 1
C C8 0.6439(2) 0.6433(4) 0.99278(9) 0.0372(5) Uani d . 1
C C9 0.6337(3) 0.4422(4) 1.03670(9) 0.0388(5) Uani d . 1
C C10 0.4945(3) 0.3030(4) 1.04358(9) 0.0394(5) Uani d . 1
F F1 0.76378(15) 0.3760(3) 1.07391(6) 0.0541(4) Uani d . 1
F F2 0.49451(16) 0.1048(2) 1.08655(6) 0.0550(4) Uani d . 1
N N1 1.0486(2) 0.9015(4) 0.69070(9) 0.0533(5) Uani d . 1
N N2 0.85681(19) 0.7811(3) 0.91993(8) 0.0392(4) Uani d . 1
H H2A 0.8750 0.6241 0.9045 0.047 Uiso d R 1
O O1 0.88575(18) 1.2160(3) 0.90810(7) 0.0483(4) Uani d . 1

loop_
_atom_site_aniso_label
_atom_site_aniso_U_11
_atom_site_aniso_U_22
_atom_site_aniso_U_33
_atom_site_aniso_U_12
_atom_site_aniso_U_13
_atom_site_aniso_U_23
C1 0.0323(11) 0.0320(11) 0.0394(11) 0.0015(8) 0.0039(8) 0.0003(8)
C2 0.0475(13) 0.0374(12) 0.0489(13) -0.0068(10) 0.0094(10) 0.0003(10)
C3 0.0561(15) 0.0525(15) 0.0546(14) -0.0049(12) 0.0185(12) 0.0066(12)
C4 0.0534(14) 0.0519(15) 0.0454(13) -0.0011(12) 0.0067(11) -0.0076(11)
C5 0.0448(12) 0.0381(12) 0.0454(12) -0.0063(10) 0.0091(10) -0.0037(10)
C6 0.0321(11) 0.0316(11) 0.0427(11) -0.0018(8) 0.0039(9) -0.0011(9)
C7 0.0536(14) 0.0496(14) 0.0374(11) -0.0129(11) 0.0116(10) -0.0059(10)
C8 0.0414(12) 0.0383(12) 0.0327(10) -0.0004(9) 0.0113(9) -0.0039(9)
C9 0.0410(12) 0.0448(13) 0.0310(10) 0.0052(10) 0.0062(9) 0.0007(9)
C10 0.0518(13) 0.0363(11) 0.0308(10) 0.0020(10) 0.0125(9) 0.0061(9)
F1 0.0465(8) 0.0674(9) 0.0483(7) 0.0067(7) -0.0003(6) 0.0078(6)
F2 0.0686(9) 0.0480(8) 0.0487(8) -0.0002(7) 0.0096(6) 0.0173(6)
N1 0.0574(13) 0.0580(13) 0.0453(11) 0.0017(10) 0.0117(9) 0.0006(10)
N2 0.0461(10) 0.0309(9) 0.0417(9) -0.0026(8) 0.0158(8) -0.0038(8)
O1 0.0641(10) 0.0306(8) 0.0506(9) -0.0031(7) 0.0093(7) -0.0058(7)

loop_
_atom_type_symbol
_atom_type_description
_atom_type_scat_dispersion_real
_atom_type_scat_dispersion_imag
_atom_type_scat_source
C C 0.0033 0.0016 'International Tables Vol C Tables 4.2.6.8 and 6.1.1.4'
H H 0.0000 0.0000 'International Tables Vol C Tables 4.2.6.8 and 6.1.1.4'
N N 0.0061 0.0033 'International Tables Vol C Tables 4.2.6.8 and 6.1.1.4'
O O 0.0106 0.0060 'International Tables Vol C Tables 4.2.6.8 and 6.1.1.4'
F F 0.0171 0.0103 'International Tables Vol C Tables 4.2.6.8 and 6.1.1.4'

loop_
_geom_angle_atom_site_label_1
_geom_angle_atom_site_label_2
_geom_angle_atom_site_label_3
_geom_angle_site_symmetry_1
_geom_angle_site_symmetry_3
_geom_angle
C2 C1 C5 . . 117.59(19)
C2 C1 C6 . . 119.41(18)
C5 C1 C6 . . 122.92(18)
C3 C2 C1 . . 118.9(2)
C3 C2 H2 . . 120.6
C1 C2 H2 . . 120.6
N1 C3 C2 . . 124.2(2)
N1 C3 H3 . . 117.9
C2 C3 H3 . . 117.9
N1 C4 C5 . . 124.2(2)
N1 C4 H4 . . 117.9
C5 C4 H4 . . 117.9
C4 C5 C1 . . 119.0(2)
C4 C5 H5 . . 120.5
C1 C5 H5 . . 120.5
O1 C6 N2 . . 122.97(18)
O1 C6 C1 . . 120.04(18)
N2 C6 C1 . . 116.98(17)
N2 C7 C8 . . 112.40(17)
N2 C7 H7A . . 109.1
C8 C7 H7A . . 109.1
N2 C7 H7B . . 109.1
C8 C7 H7B . . 109.1
H7A C7 H7B . . 107.9
C9 C8 C10 . 3_667 115.98(19)
C9 C8 C7 . . 121.9(2)
C10 C8 C7 3_667 . 122.09(19)
F1 C9 C10 . . 118.34(18)
F1 C9 C8 . . 119.80(19)
C10 C9 C8 . . 121.85(19)
F2 C10 C9 . . 118.56(19)
F2 C10 C8 . 3_667 119.26(19)
C9 C10 C8 . 3_667 122.17(19)
C4 N1 C3 . . 116.1(2)
C6 N2 C7 . . 122.20(17)
C6 N2 H2A . . 120.5
C7 N2 H2A . . 117.0

loop_
_geom_bond_atom_site_label_1
_geom_bond_atom_site_label_2
_geom_bond_site_symmetry_2
_geom_bond_distance
_geom_bond_publ_flag
C1 C2 . 1.387(3) ?
C1 C5 . 1.388(3) ?
C1 C6 . 1.497(3) ?
C2 C3 . 1.385(3) ?
C2 H2 . 0.9300 ?
C3 N1 . 1.334(3) ?
C3 H3 . 0.9300 ?
C4 N1 . 1.332(3) ?
C4 C5 . 1.383(3) ?
C4 H4 . 0.9300 ?
C5 H5 . 0.9300 ?
C6 O1 . 1.239(2) yes
C6 N2 . 1.337(3) yes
C7 N2 . 1.459(2) yes
C7 C8 . 1.513(3) ?
C7 H7A . 0.9700 ?
C7 H7B . 0.9700 ?
C8 C9 . 1.380(3) ?
C8 C10 3_667 1.386(3) ?
C9 F1 . 1.354(2) yes
C9 C10 . 1.377(3) ?
C10 F2 . 1.351(2) yes
C10 C8 3_667 1.386(3) ?
N2 H2A . 0.8829 ?

loop_
_geom_hbond_atom_site_label_D
_geom_hbond_atom_site_label_H
_geom_hbond_atom_site_label_A
_geom_hbond_site_symmetry_A
_geom_hbond_distance_DH
_geom_hbond_distance_HA
_geom_hbond_distance_DA
_geom_hbond_angle_DHA
_geom_hbond_publ_flag
N2 H2A O1 1_545 0.88 2.10 2.927(2) 155 yes
C4 H4 F2 4_665 0.93 2.53 3.242(3) 134 yes
C7 H7B O1 3_777 0.97 2.50 3.393(3) 153 yes
